data_2211038
loop_
_publ_author_name
'Calmuschi-Cula, Beatrice'
'Timofte, Claudia'
'Englert, Ulli'

_publ_section_title
;
 (<i>S</i>)-[2-(1-Aminoethyl)phenyl]chloro(3-chloropyridine)palladium(II)
 acetone 0.25-solvate
;
_journal_coeditor_code HG2100
_journal_issue 11
_journal_name_full 'Acta Crystallographica Section E'
_journal_page_first m2791
_journal_page_last m2793
_journal_paper_doi 10.1107/S160053680603902X
_journal_volume 62
_journal_year 2006
_chemical_formula_iupac '[Pd (C8 H10 N) Cl (C5 H4 Cl N)], 0.25C3 H6 O'
_chemical_formula_moiety 'C13 H14 Pd N2 Cl2, 0.25C3 H6 O'
_chemical_formula_sum 'C13.75 H15.5 Cl2 N2 O0.25 Pd'
_chemical_formula_weight 390.08
_chemical_name_systematic
;
(S)-[2-(1-Aminoethyl)phenyl]chloro(3-chloropyridine)palladium(II) acetone
0.25-solvate
;
_space_group_IT_number 20
_symmetry_cell_setting orthorhombic
_symmetry_space_group_name_Hall 'C 2c 2'
_symmetry_space_group_name_H-M 'C 2 2 21'
_atom_sites_solution_hydrogens geom
_atom_sites_solution_primary direct
_atom_sites_solution_secondary difmap
_audit_creation_method SHELXL-97
_cell_angle_alpha 90.00
_cell_angle_beta 90.00
_cell_angle_gamma 90.00
_cell_formula_units_Z 32
_cell_length_a 22.312(3)
_cell_length_b 35.968(5)
_cell_length_c 15.300(2)
_cell_measurement_reflns_used 8096
_cell_measurement_temperature 130(2)
_cell_measurement_theta_max 29.02
_cell_measurement_theta_min 2.15
_cell_volume 12279(3)
_computing_cell_refinement 'SAINT-Plus (Bruker, 1999)'
_computing_data_collection 'SMART (Bruker, 2001)'
_computing_data_reduction SAINT-Plus
_computing_molecular_graphics 'PLATON (Spek, 2003)'
_computing_publication_material SHELXL97
_computing_structure_refinement 'SHELXL97 (Sheldrick, 1997)'
_computing_structure_solution 'SHELXS97 (Sheldrick, 1997)'
_diffrn_ambient_temperature 130(2)
_diffrn_measured_fraction_theta_full .98
_diffrn_measured_fraction_theta_max .98
_diffrn_measurement_device_type 'Bruker SMART APEX CCD'
_diffrn_measurement_method \w
_diffrn_radiation_monochromator graphite
_diffrn_radiation_source 'fine-focus sealed tube'
_diffrn_radiation_type MoK\a
_diffrn_radiation_wavelength 0.71073
_diffrn_reflns_av_R_equivalents 0.0441
_diffrn_reflns_av_sigmaI/netI 0.0407
_diffrn_reflns_limit_h_max 29
_diffrn_reflns_limit_h_min -30
_diffrn_reflns_limit_k_max 48
_diffrn_reflns_limit_k_min -49
_diffrn_reflns_limit_l_max 20
_diffrn_reflns_limit_l_min -20
_diffrn_reflns_number 67215
_diffrn_reflns_theta_full 29.02
_diffrn_reflns_theta_max 29.02
_diffrn_reflns_theta_min 2.15
_diffrn_standards_decay_% 0.0
_diffrn_standards_interval_count 0
_diffrn_standards_interval_time 0
_diffrn_standards_number 0
_exptl_absorpt_coefficient_mu 1.546
_exptl_absorpt_correction_T_max 0.6894
_exptl_absorpt_correction_T_min 0.4524
_exptl_absorpt_correction_type multi-scan
_exptl_absorpt_process_details '(SADABS; Sheldrick, 1996)'
_exptl_crystal_colour 'light yellow'
_exptl_crystal_density_diffrn 1.688
_exptl_crystal_density_method 'not measured'
_exptl_crystal_description prism
_exptl_crystal_F_000 6208
_exptl_crystal_size_max 0.61
_exptl_crystal_size_mid 0.40
_exptl_crystal_size_min 0.26
_refine_diff_density_max .943
_refine_diff_density_min -.488
_refine_ls_abs_structure_details 'Flack (1983), 6919 Friedel pairs'
_refine_ls_abs_structure_Flack -0.034(15)
_refine_ls_extinction_method none
_refine_ls_goodness_of_fit_ref 0.990
_refine_ls_hydrogen_treatment constr
_refine_ls_matrix_type full
_refine_ls_number_parameters 693
_refine_ls_number_reflns 15724
_refine_ls_number_restraints 0
_refine_ls_restrained_S_all 0.990
_refine_ls_R_factor_all 0.0338
_refine_ls_R_factor_gt 0.0290
_refine_ls_shift/su_max 0.004
_refine_ls_shift/su_mean 0.000
_refine_ls_structure_factor_coef Fsqd
_refine_ls_weighting_details 'calc w=1/[\s^2^(Fo^2^)+(0.075P)^2^] where P=(Fo^2^+2Fc^2^)/3'
_refine_ls_weighting_scheme calc
_refine_ls_wR_factor_gt 0.0613
_refine_ls_wR_factor_ref 0.0628
_reflns_number_gt 14470
_reflns_number_total 15724
_reflns_threshold_expression I>2\s(I)
_cod_data_source_file hg2100.cif
_cod_data_source_block 3
_cod_original_formula_sum 'C13.75 H15.50 Cl2 N2 O0.25 Pd'
_cod_database_code 2211038
_cod_database_fobs_code 2211038

loop_
_symmetry_equiv_pos_as_xyz
'x, y, z'
'x, -y, -z'
'-x, -y, z+1/2'
'-x, y, -z+1/2'
'x+1/2, y+1/2, z'
'x+1/2, -y+1/2, -z'
'-x+1/2, -y+1/2, z+1/2'
'-x+1/2, y+1/2, -z+1/2'

loop_
_atom_site_type_symbol
_atom_site_label
_atom_site_fract_x
_atom_site_fract_y
_atom_site_fract_z
_atom_site_U_iso_or_equiv
_atom_site_adp_type
_atom_site_calc_flag
_atom_site_refinement_flags
_atom_site_occupancy
Pd Pd1 0.149840(10) 0.490012(6) 0.798967(15) 0.01634(5) Uani d . 1
Pd Pd2 0.009648(10) 0.294265(6) 0.957572(15) 0.01518(5) Uani d . 1
Pd Pd3 0.508978(10) 0.690409(6) 0.544222(14) 0.01511(5) Uani d . 1
Pd Pd4 0.320972(10) 0.503102(6) 0.799715(15) 0.01751(5) Uani d . 1
Cl Cl11 0.13637(4) 0.54242(2) 0.89703(5) 0.02233(16) Uani d . 1
Cl Cl21 0.08500(3) 0.29790(2) 0.84375(5) 0.02021(15) Uani d . 1
Cl Cl31 0.58088(3) 0.68883(2) 0.66275(5) 0.01984(15) Uani d . 1
Cl Cl41 0.32836(4) 0.45574(2) 0.91095(5) 0.02252(16) Uani d . 1
Cl Cl12 0.11715(4) 0.62260(2) 0.60567(6) 0.03121(19) Uani d . 1
Cl Cl22 0.23613(4) 0.30374(4) 1.12842(6) 0.0473(3) Uani d . 1
Cl Cl32 0.74217(4) 0.69349(3) 0.39369(6) 0.0349(2) Uani d . 1
Cl Cl42 0.51368(5) 0.45819(3) 0.58733(9) 0.0528(3) Uani d . 1
N N11 0.18312(12) 0.45592(7) 0.89401(16) 0.0174(5) Uani d . 1
H H11A 0.2246 0.4609 0.9017 0.023 Uiso calc R 1
H H11B 0.1634 0.4610 0.9477 0.023 Uiso calc R 1
N N21 -0.05724(11) 0.28005(7) 0.87218(16) 0.0169(5) Uani d . 1
H H21A -0.0493 0.2904 0.8162 0.022 Uiso calc R 1
H H21B -0.0592 0.2538 0.8664 0.022 Uiso calc R 1
N N31 0.44010(11) 0.70464(7) 0.62524(15) 0.0166(5) Uani d . 1
H H31A 0.4476 0.6953 0.6823 0.022 Uiso calc R 1
H H31B 0.4372 0.7309 0.6289 0.022 Uiso calc R 1
N N41 0.28714(12) 0.54205(7) 0.88314(16) 0.0187(5) Uani d . 1
H H41A 0.2449 0.5393 0.8870 0.024 Uiso calc R 1
H H41B 0.3035 0.5384 0.9398 0.024 Uiso calc R 1
N N12 0.11052(12) 0.52013(7) 0.70033(17) 0.0201(5) Uani d . 1
N N22 0.06810(12) 0.31485(7) 1.04942(17) 0.0193(5) Uani d . 1
N N32 0.57318(11) 0.67249(7) 0.45727(17) 0.0187(5) Uani d . 1
N N42 0.35849(12) 0.46743(7) 0.71093(17) 0.0205(5) Uani d . 1
C C111 0.16660(14) 0.44608(8) 0.7258(2) 0.0181(6) Uani d . 1
C C112 0.17098(15) 0.44524(9) 0.6347(2) 0.0226(7) Uani d . 1
H H112 0.1634 0.4679 0.6010 0.029 Uiso calc R 1
C C113 0.18605(15) 0.41255(9) 0.5914(2) 0.0241(7) Uani d . 1
H H113 0.1883 0.4123 0.5274 0.031 Uiso calc R 1
C C114 0.19791(14) 0.38030(9) 0.6379(2) 0.0239(7) Uani d . 1
H H114 0.2089 0.3575 0.6068 0.031 Uiso calc R 1
C C115 0.19425(14) 0.38026(9) 0.7290(2) 0.0239(7) Uani d . 1
H H115 0.2021 0.3575 0.7621 0.031 Uiso calc R 1
C C116 0.17918(14) 0.41331(8) 0.77245(19) 0.0191(6) Uani d . 1
C C117 0.17480(16) 0.41559(8) 0.8713(2) 0.0211(6) Uani d . 1
H H117 0.2073 0.4010 0.8975 0.027 Uiso calc R 1
C C118 0.11494(18) 0.40167(10) 0.9057(2) 0.0330(9) Uani d . 1
H H11C 0.1150 0.4027 0.9697 0.043 Uiso calc R 1
H H11D 0.1086 0.3760 0.8866 0.043 Uiso calc R 1
H H11E 0.0826 0.4174 0.8831 0.043 Uiso calc R 1
C C121 0.12812(15) 0.55484(8) 0.6805(2) 0.0204(7) Uani d . 1
H H121 0.1652 0.5646 0.7059 0.026 Uiso calc R 1
C C122 0.09464(16) 0.57710(9) 0.6246(2) 0.0234(7) Uani d . 1
C C123 0.04240(17) 0.56398(10) 0.5872(2) 0.0309(8) Uani d . 1
H H123 0.0185 0.5796 0.5479 0.040 Uiso calc R 1
C C124 0.02485(16) 0.52766(10) 0.6075(2) 0.0312(8) Uani d . 1
H H124 -0.0118 0.5172 0.5822 0.041 Uiso calc R 1
C C125 0.05981(15) 0.50665(9) 0.6634(2) 0.0249(7) Uani d . 1
H H125 0.0475 0.4811 0.6767 0.032 Uiso calc R 1
C C211 -0.05672(13) 0.28836(8) 1.0422(2) 0.0164(6) Uani d . 1
C C212 -0.05153(15) 0.28262(9) 1.1323(2) 0.0210(7) Uani d . 1
H H212 -0.0117 0.2812 1.1590 0.027 Uiso calc R 1
C C213 -0.10247(16) 0.27891(9) 1.1847(2) 0.0269(7) Uani d . 1
H H213 -0.0984 0.2753 1.2479 0.035 Uiso calc R 1
C C214 -0.15901(16) 0.28036(10) 1.1467(2) 0.0285(8) Uani d . 1
H H214 -0.1949 0.2781 1.1831 0.037 Uiso calc R 1
C C215 -0.16449(15) 0.28509(9) 1.0567(2) 0.0237(7) Uani d . 1
H H215 -0.2044 0.2857 1.0300 0.031 Uiso calc R 1
C C216 -0.11392(14) 0.28894(8) 1.0045(2) 0.0187(6) Uani d . 1
C C217 -0.11592(13) 0.29474(9) 0.90664(19) 0.0175(6) Uani d . 1
H H217 -0.1171 0.3216 0.8955 0.023 Uiso calc R 1
C C218 -0.16877(14) 0.27688(9) 0.8585(2) 0.0246(7) Uani d . 1
H H21C -0.1657 0.2823 0.7959 0.032 Uiso calc R 1
H H21D -0.2064 0.2870 0.8813 0.032 Uiso calc R 1
H H21E -0.1680 0.2499 0.8676 0.032 Uiso calc R 1
C C221 0.12442(15) 0.30295(9) 1.05980(19) 0.0227(7) Uani d . 1
H H221 0.1381 0.2810 1.0274 0.030 Uiso calc R 1
C C222 0.16425(15) 0.32111(10) 1.1159(2) 0.0270(7) Uani d . 1
C C223 0.14650(16) 0.35209(10) 1.1612(2) 0.0270(7) Uani d . 1
H H223 0.1744 0.3652 1.1999 0.035 Uiso calc R 1
C C224 0.08804(16) 0.36430(9) 1.1508(2) 0.0265(7) Uani d . 1
H H224 0.0737 0.3862 1.1824 0.034 Uiso calc R 1
C C225 0.05032(15) 0.34516(9) 1.0953(2) 0.0221(7) Uani d . 1
H H225 0.0089 0.3538 1.0888 0.029 Uiso calc R 1
C C311 0.44367(14) 0.69311(8) 0.4566(2) 0.0179(6) Uani d . 1
C C312 0.44978(15) 0.69687(9) 0.3662(2) 0.0223(7) Uani d . 1
H H312 0.4899 0.6980 0.3403 0.029 Uiso calc R 1
C C313 0.39940(15) 0.69897(9) 0.3125(2) 0.0259(7) Uani d . 1
H H313 0.4043 0.7015 0.2491 0.034 Uiso calc R 1
C C314 0.34255(16) 0.69745(10) 0.3482(2) 0.0287(8) Uani d . 1
H H314 0.3072 0.6985 0.3104 0.037 Uiso calc R 1
C C315 0.33593(15) 0.69439(9) 0.4383(2) 0.0235(7) Uani d . 1
H H315 0.2957 0.6938 0.4639 0.031 Uiso calc R 1
C C316 0.38579(14) 0.69220(9) 0.4925(2) 0.0187(6) Uani d . 1
C C317 0.38199(13) 0.68882(9) 0.59082(19) 0.0178(6) Uani d . 1
H H317 0.3809 0.6623 0.6055 0.023 Uiso calc R 1
C C318 0.32798(14) 0.70749(9) 0.6341(2) 0.0226(7) Uani d . 1
H H31C 0.3269 0.7338 0.6178 0.029 Uiso calc R 1
H H31D 0.3314 0.7053 0.6978 0.029 Uiso calc R 1
H H31E 0.2911 0.6953 0.6145 0.029 Uiso calc R 1
C C321 0.62765(14) 0.68773(9) 0.4519(2) 0.0214(6) Uani d . 1
H H321 0.6366 0.7102 0.4856 0.028 Uiso calc R 1
C C322 0.67179(14) 0.67223(9) 0.3995(2) 0.0215(6) Uani d . 1
C C323 0.66138(15) 0.64033(9) 0.3528(2) 0.0233(7) Uani d . 1
H H323 0.6929 0.6291 0.3170 0.030 Uiso calc R 1
C C324 0.60506(16) 0.62459(9) 0.3579(2) 0.0249(7) Uani d . 1
H H324 0.5956 0.6019 0.3252 0.032 Uiso calc R 1
C C325 0.56199(15) 0.64145(9) 0.4103(2) 0.0232(7) Uani d . 1
H H325 0.5219 0.6304 0.4132 0.030 Uiso calc R 1
C C411 0.30865(13) 0.54358(9) 0.7145(2) 0.0200(6) Uani d . 1
C C412 0.30619(15) 0.54030(10) 0.6243(2) 0.0265(7) Uani d . 1
H H412 0.3130 0.5161 0.5968 0.034 Uiso calc R 1
C C413 0.29403(16) 0.57137(11) 0.5722(2) 0.0306(8) Uani d . 1
H H413 0.2917 0.5686 0.5086 0.040 Uiso calc R 1
C C414 0.28527(16) 0.60580(10) 0.6094(2) 0.0310(8) Uani d . 1
H H414 0.2778 0.6275 0.5723 0.040 Uiso calc R 1
C C415 0.28710(15) 0.60975(9) 0.7003(2) 0.0275(7) Uani d . 1
H H415 0.2803 0.6341 0.7272 0.036 Uiso calc R 1
C C416 0.29860(15) 0.57875(9) 0.7525(2) 0.0231(7) Uani d . 1
C C417 0.30199(16) 0.58041(9) 0.8515(2) 0.0250(7) Uani d . 1
H H417 0.2724 0.5982 0.8737 0.032 Uiso calc R 1
C C418 0.36416(19) 0.59122(11) 0.8832(2) 0.0373(10) Uani d . 1
H H41C 0.3643 0.5925 0.9472 0.048 Uiso calc R 1
H H41D 0.3750 0.6156 0.8592 0.048 Uiso calc R 1
H H41E 0.3933 0.5726 0.8638 0.048 Uiso calc R 1
C C421 0.41398(15) 0.47382(10) 0.6788(2) 0.0268(7) Uani d . 1
H H421 0.4351 0.4967 0.6948 0.035 Uiso calc R 1
C C422 0.44133(16) 0.44850(10) 0.6237(2) 0.0304(8) Uani d . 1
C C423 0.41268(16) 0.41608(10) 0.6004(2) 0.0298(8) Uani d . 1
H H423 0.4319 0.3982 0.5610 0.039 Uiso calc R 1
C C424 0.35639(16) 0.40934(9) 0.6335(2) 0.0264(7) Uani d . 1
H H424 0.3348 0.3865 0.6183 0.034 Uiso calc R 1
C C425 0.33069(14) 0.43549(9) 0.6892(2) 0.0217(6) Uani d . 1
H H425 0.2908 0.4305 0.7134 0.028 Uiso calc R 1
O O1 0.0000 0.43407(9) 0.7500 0.0390(9) Uani d S 1
O O2 0.5000 0.54328(10) 0.7500 0.0438(10) Uani d S 1
C C11 0.0000 0.40063(12) 0.7500 0.0248(10) Uani d S 1
C C12 0.03544(16) 0.37860(10) 0.6850(2) 0.0306(8) Uani d . 1
H H12A 0.0588 0.3955 0.6481 0.040 Uiso calc R 1
H H12B 0.0081 0.3641 0.6483 0.040 Uiso calc R 1
H H12C 0.0627 0.3618 0.7160 0.040 Uiso calc R 1
C C21 0.5000 0.57719(14) 0.7500 0.0331(12) Uani d S 1
C C22 0.5342(2) 0.59903(12) 0.8159(3) 0.0463(11) Uani d . 1
H H22A 0.5565 0.5820 0.8540 0.060 Uiso calc R 1
H H22B 0.5063 0.6138 0.8511 0.060 Uiso calc R 1
H H22C 0.5624 0.6156 0.7859 0.060 Uiso calc R 1

loop_
_atom_site_aniso_label
_atom_site_aniso_U_11
_atom_site_aniso_U_22
_atom_site_aniso_U_33
_atom_site_aniso_U_12
_atom_site_aniso_U_13
_atom_site_aniso_U_23
Pd1 0.01911(11) 0.01480(10) 0.01511(10) 0.00009(9) -0.00105(9) -0.00043(9)
Pd2 0.01409(10) 0.01604(10) 0.01540(10) 0.00088(9) 0.00023(9) -0.00083(8)
Pd3 0.01430(10) 0.01730(10) 0.01374(10) -0.00018(9) 0.00113(9) -0.00100(8)
Pd4 0.01800(11) 0.01898(11) 0.01556(10) -0.00063(9) 0.00018(9) 0.00219(9)
Cl11 0.0260(4) 0.0198(3) 0.0212(4) 0.0032(3) -0.0032(3) -0.0046(3)
Cl21 0.0187(4) 0.0234(4) 0.0186(4) -0.0012(3) 0.0029(3) -0.0015(3)
Cl31 0.0199(4) 0.0222(4) 0.0174(3) 0.0029(3) -0.0012(3) -0.0007(3)
Cl41 0.0257(4) 0.0215(4) 0.0204(4) 0.0029(3) 0.0017(3) 0.0048(3)
Cl12 0.0419(5) 0.0181(4) 0.0336(4) 0.0055(4) 0.0039(4) 0.0041(3)
Cl22 0.0243(4) 0.0835(8) 0.0339(5) 0.0192(5) -0.0104(4) -0.0152(5)
Cl32 0.0191(4) 0.0475(6) 0.0382(5) -0.0073(4) 0.0079(4) -0.0138(4)
Cl42 0.0300(5) 0.0435(6) 0.0851(8) -0.0010(5) 0.0267(6) -0.0079(6)
N11 0.0186(13) 0.0168(12) 0.0168(12) 0.0007(11) -0.0015(10) -0.0011(10)
N21 0.0168(13) 0.0180(12) 0.0159(12) 0.0003(10) 0.0000(10) 0.0014(10)
N31 0.0173(13) 0.0188(12) 0.0137(12) 0.0024(10) -0.0006(10) -0.0011(10)
N41 0.0167(13) 0.0220(13) 0.0174(12) -0.0012(11) 0.0000(10) 0.0030(10)
N12 0.0230(13) 0.0182(12) 0.0190(12) 0.0019(10) -0.0016(11) 0.0000(11)
N22 0.0194(13) 0.0198(13) 0.0187(13) 0.0008(10) 0.0012(11) -0.0003(11)
N32 0.0172(13) 0.0224(13) 0.0165(12) 0.0008(10) 0.0002(11) -0.0006(11)
N42 0.0207(13) 0.0216(13) 0.0191(13) 0.0017(11) -0.0002(11) 0.0039(10)
C111 0.0158(15) 0.0171(14) 0.0215(16) -0.0012(11) 0.0027(12) -0.0042(11)
C112 0.0224(16) 0.0244(16) 0.0208(16) -0.0052(13) 0.0004(13) 0.0013(12)
C113 0.0197(16) 0.0337(18) 0.0188(15) -0.0053(14) 0.0019(13) -0.0083(13)
C114 0.0142(15) 0.0231(16) 0.0343(18) -0.0024(13) 0.0012(14) -0.0108(14)
C115 0.0187(17) 0.0197(15) 0.0331(19) 0.0000(13) -0.0024(14) -0.0034(13)
C116 0.0116(14) 0.0237(15) 0.0218(15) -0.0018(13) -0.0040(12) -0.0008(12)
C117 0.0262(17) 0.0164(14) 0.0207(16) -0.0009(13) -0.0052(14) 0.0010(12)
C118 0.048(2) 0.032(2) 0.0188(16) -0.0171(18) 0.0021(16) -0.0022(14)
C121 0.0221(16) 0.0197(15) 0.0193(16) 0.0010(12) -0.0001(12) 0.0005(12)
C122 0.0323(19) 0.0153(15) 0.0228(17) 0.0009(13) 0.0029(14) -0.0014(12)
C123 0.033(2) 0.0278(18) 0.0316(19) 0.0103(16) -0.0086(16) 0.0021(15)
C124 0.0258(18) 0.0334(19) 0.0344(19) 0.0024(15) -0.0066(15) -0.0001(16)
C125 0.0253(16) 0.0202(16) 0.0292(17) -0.0010(14) -0.0040(14) -0.0005(13)
C211 0.0186(14) 0.0117(13) 0.0189(14) 0.0004(11) 0.0030(13) 0.0000(12)
C212 0.0228(16) 0.0190(15) 0.0212(16) 0.0020(13) -0.0012(13) 0.0002(12)
C213 0.0311(19) 0.0286(17) 0.0209(17) 0.0023(14) 0.0056(14) 0.0002(13)
C214 0.0256(19) 0.0326(19) 0.0274(18) -0.0021(15) 0.0097(14) -0.0010(14)
C215 0.0208(17) 0.0265(17) 0.0240(17) 0.0008(13) 0.0038(13) -0.0006(13)
C216 0.0222(15) 0.0132(14) 0.0207(14) 0.0006(12) 0.0042(14) 0.0001(11)
C217 0.0158(14) 0.0165(14) 0.0203(15) 0.0014(12) 0.0009(12) 0.0016(12)
C218 0.0188(16) 0.0301(18) 0.0249(17) -0.0012(14) -0.0023(13) -0.0021(14)
C221 0.0263(17) 0.0253(17) 0.0165(15) 0.0037(14) -0.0001(13) -0.0030(12)
C222 0.0171(16) 0.042(2) 0.0213(16) 0.0041(14) -0.0028(13) 0.0034(14)
C223 0.0228(17) 0.0355(19) 0.0227(16) -0.0087(15) -0.0042(14) -0.0044(14)
C224 0.0308(19) 0.0218(16) 0.0268(17) -0.0013(14) 0.0012(14) -0.0052(14)
C225 0.0235(17) 0.0180(15) 0.0250(17) 0.0016(13) -0.0024(13) -0.0022(13)
C311 0.0210(15) 0.0169(14) 0.0158(13) -0.0015(12) -0.0024(13) 0.0006(12)
C312 0.0221(16) 0.0237(17) 0.0211(16) -0.0034(13) -0.0005(13) -0.0010(12)
C313 0.0322(18) 0.0300(18) 0.0153(15) 0.0006(14) -0.0019(13) 0.0006(13)
C314 0.0260(18) 0.036(2) 0.0244(17) 0.0018(15) -0.0073(14) -0.0009(14)
C315 0.0225(17) 0.0279(17) 0.0201(16) 0.0035(13) -0.0018(12) -0.0018(13)
C316 0.0207(14) 0.0168(15) 0.0185(14) 0.0011(13) 0.0009(13) 0.0005(12)
C317 0.0151(14) 0.0183(14) 0.0200(15) 0.0004(12) -0.0006(12) 0.0018(12)
C318 0.0156(15) 0.0330(18) 0.0192(15) 0.0005(14) 0.0026(13) 0.0011(13)
C321 0.0231(16) 0.0236(16) 0.0174(14) 0.0003(13) 0.0007(13) -0.0016(13)
C322 0.0166(15) 0.0302(17) 0.0178(15) 0.0011(13) 0.0013(12) 0.0007(13)
C323 0.0234(17) 0.0255(17) 0.0212(16) 0.0058(13) 0.0035(13) -0.0022(13)
C324 0.0305(19) 0.0200(16) 0.0241(16) 0.0008(14) 0.0012(14) -0.0035(13)
C325 0.0242(17) 0.0213(16) 0.0240(17) -0.0030(13) -0.0003(14) -0.0023(13)
C411 0.0153(15) 0.0247(15) 0.0200(15) 0.0004(12) -0.0011(12) 0.0045(12)
C412 0.0262(18) 0.0305(18) 0.0228(17) 0.0039(15) 0.0000(14) 0.0016(14)
C413 0.0307(19) 0.045(2) 0.0166(16) 0.0039(17) -0.0009(14) 0.0066(14)
C414 0.0279(19) 0.036(2) 0.0292(18) -0.0005(16) -0.0042(15) 0.0169(16)
C415 0.0280(18) 0.0250(16) 0.0295(17) -0.0016(14) 0.0001(16) 0.0063(15)
C416 0.0201(17) 0.0293(17) 0.0200(15) -0.0020(14) -0.0009(13) 0.0082(14)
C417 0.034(2) 0.0209(16) 0.0197(16) -0.0031(14) 0.0036(14) 0.0029(13)
C418 0.051(3) 0.036(2) 0.0246(18) -0.0225(19) -0.0054(17) 0.0098(15)
C421 0.0217(17) 0.0264(17) 0.0323(19) -0.0008(14) 0.0007(14) 0.0014(14)
C422 0.0213(17) 0.034(2) 0.036(2) 0.0031(15) 0.0062(15) 0.0059(15)
C423 0.0282(19) 0.0272(17) 0.034(2) 0.0094(15) 0.0000(15) -0.0032(15)
C424 0.0257(18) 0.0223(16) 0.0313(18) 0.0010(14) -0.0051(15) -0.0039(14)
C425 0.0196(15) 0.0253(16) 0.0201(16) 0.0000(13) -0.0036(13) 0.0009(13)
O1 0.039(2) 0.0194(17) 0.058(2) 0.000 0.0092(19) 0.000
O2 0.041(2) 0.0278(19) 0.062(3) 0.000 -0.004(2) 0.000
C11 0.017(2) 0.019(2) 0.039(3) 0.000 -0.002(2) 0.000
C12 0.0245(17) 0.0263(17) 0.041(2) -0.0022(14) 0.0046(16) -0.0050(15)
C21 0.019(3) 0.031(3) 0.049(3) 0.000 0.003(2) 0.000
C22 0.046(3) 0.045(2) 0.048(3) 0.001(2) -0.001(2) -0.013(2)

loop_
_atom_type_symbol
_atom_type_description
_atom_type_scat_dispersion_real
_atom_type_scat_dispersion_imag
_atom_type_scat_source
Pd Pd -.9988 1.0072 'International Tables Vol C Tables 4.2.6.8 and 6.1.1.4'
Cl Cl .1484 .1585 'International Tables Vol C Tables 4.2.6.8 and 6.1.1.4'
N N .0061 .0033 'International Tables Vol C Tables 4.2.6.8 and 6.1.1.4'
C C .0033 .0016 'International Tables Vol C Tables 4.2.6.8 and 6.1.1.4'
H H .0000 .0000 'International Tables Vol C Tables 4.2.6.8 and 6.1.1.4'
O O .0106 .0060 'International Tables Vol C Tables 4.2.6.8 and 6.1.1.4'

loop_
_geom_angle_atom_site_label_1
_geom_angle_atom_site_label_2
_geom_angle_atom_site_label_3
_geom_angle_site_symmetry_1
_geom_angle_site_symmetry_3
_geom_angle
_geom_angle_publ_flag
C111 Pd1 N11 . . 81.62(11) yes
C111 Pd1 N12 . . 94.95(12) yes
N11 Pd1 N12 . . 174.30(10) yes
C111 Pd1 Cl11 . . 175.05(9) yes
N11 Pd1 Cl11 . . 94.08(7) yes
N12 Pd1 Cl11 . . 89.53(7) yes
C211 Pd2 N21 . . 81.10(11) yes
C211 Pd2 N22 . . 93.80(12) yes
N21 Pd2 N22 . . 171.26(10) yes
C211 Pd2 Cl21 . . 174.28(9) yes
N21 Pd2 Cl21 . . 93.47(7) yes
N22 Pd2 Cl21 . . 91.81(8) yes
C311 Pd3 N31 . . 81.08(11) yes
C311 Pd3 N32 . . 95.15(12) yes
N31 Pd3 N32 . . 174.67(10) yes
C311 Pd3 Cl31 . . 173.94(9) yes
N31 Pd3 Cl31 . . 92.86(7) yes
N32 Pd3 Cl31 . . 90.90(8) yes
C411 Pd4 N41 . . 81.68(11) yes
C411 Pd4 N42 . . 94.64(11) yes
N41 Pd4 N42 . . 175.37(10) yes
C411 Pd4 Cl41 . . 174.86(9) yes
N41 Pd4 Cl41 . . 93.94(7) yes
N42 Pd4 Cl41 . . 89.86(7) yes
C117 N11 Pd1 . . 111.70(18) ?
C117 N11 H11A . . 109.3 ?
Pd1 N11 H11A . . 109.3 ?
C117 N11 H11B . . 109.3 ?
Pd1 N11 H11B . . 109.3 ?
H11A N11 H11B . . 107.9 ?
C217 N21 Pd2 . . 108.81(17) ?
C217 N21 H21A . . 109.9 ?
Pd2 N21 H21A . . 109.9 ?
C217 N21 H21B . . 109.9 ?
Pd2 N21 H21B . . 109.9 ?
H21A N21 H21B . . 108.3 ?
C317 N31 Pd3 . . 109.90(17) ?
C317 N31 H31A . . 109.7 ?
Pd3 N31 H31A . . 109.7 ?
C317 N31 H31B . . 109.7 ?
Pd3 N31 H31B . . 109.7 ?
H31A N31 H31B . . 108.2 ?
C417 N41 Pd4 . . 110.36(19) ?
C417 N41 H41A . . 109.6 ?
Pd4 N41 H41A . . 109.6 ?
C417 N41 H41B . . 109.6 ?
Pd4 N41 H41B . . 109.6 ?
H41A N41 H41B . . 108.1 ?
C121 N12 C125 . . 118.8(3) ?
C121 N12 Pd1 . . 122.1(2) ?
C125 N12 Pd1 . . 118.3(2) ?
C221 N22 C225 . . 118.1(3) ?
C221 N22 Pd2 . . 124.2(2) ?
C225 N22 Pd2 . . 117.3(2) ?
C321 N32 C325 . . 118.3(3) ?
C321 N32 Pd3 . . 123.0(2) ?
C325 N32 Pd3 . . 118.3(2) ?
C425 N42 C421 . . 118.5(3) ?
C425 N42 Pd4 . . 120.7(2) ?
C421 N42 Pd4 . . 120.6(2) ?
C112 C111 C116 . . 118.3(3) ?
C112 C111 Pd1 . . 126.6(2) ?
C116 C111 Pd1 . . 114.9(2) ?
C113 C112 C111 . . 120.7(3) ?
C113 C112 H112 . . 119.7 ?
C111 C112 H112 . . 119.7 ?
C114 C113 C112 . . 120.6(3) ?
C114 C113 H113 . . 119.7 ?
C112 C113 H113 . . 119.7 ?
C113 C114 C115 . . 120.2(3) ?
C113 C114 H114 . . 119.9 ?
C115 C114 H114 . . 119.9 ?
C114 C115 C116 . . 119.1(3) ?
C114 C115 H115 . . 120.5 ?
C116 C115 H115 . . 120.5 ?
C115 C116 C111 . . 121.1(3) ?
C115 C116 C117 . . 122.2(3) ?
C111 C116 C117 . . 116.6(3) ?
N11 C117 C116 . . 105.9(2) ?
N11 C117 C118 . . 110.2(3) ?
C116 C117 C118 . . 112.6(3) ?
N11 C117 H117 . . 109.3 ?
C116 C117 H117 . . 109.3 ?
C118 C117 H117 . . 109.3 ?
C117 C118 H11C . . 109.5 ?
C117 C118 H11D . . 109.5 ?
H11C C118 H11D . . 109.5 ?
C117 C118 H11E . . 109.5 ?
H11C C118 H11E . . 109.5 ?
H11D C118 H11E . . 109.5 ?
N12 C121 C122 . . 121.2(3) ?
N12 C121 H121 . . 119.4 ?
C122 C121 H121 . . 119.4 ?
C123 C122 C121 . . 120.8(3) ?
C123 C122 Cl12 . . 119.8(3) ?
C121 C122 Cl12 . . 119.4(3) ?
C122 C123 C124 . . 117.6(3) ?
C122 C123 H123 . . 121.2 ?
C124 C123 H123 . . 121.2 ?
C125 C124 C123 . . 119.3(3) ?
C125 C124 H124 . . 120.3 ?
C123 C124 H124 . . 120.3 ?
N12 C125 C124 . . 122.3(3) ?
N12 C125 H125 . . 118.9 ?
C124 C125 H125 . . 118.9 ?
C212 C211 C216 . . 118.9(3) ?
C212 C211 Pd2 . . 126.8(2) ?
C216 C211 Pd2 . . 114.3(2) ?
C213 C212 C211 . . 120.8(3) ?
C213 C212 H212 . . 119.6 ?
C211 C212 H212 . . 119.6 ?
C214 C213 C212 . . 119.6(3) ?
C214 C213 H213 . . 120.2 ?
C212 C213 H213 . . 120.2 ?
C213 C214 C215 . . 119.9(3) ?
C213 C214 H214 . . 120.1 ?
C215 C214 H214 . . 120.1 ?
C216 C215 C214 . . 120.6(3) ?
C216 C215 H215 . . 119.7 ?
C214 C215 H215 . . 119.7 ?
C215 C216 C211 . . 120.2(3) ?
C215 C216 C217 . . 124.0(3) ?
C211 C216 C217 . . 115.9(3) ?
N21 C217 C216 . . 105.8(2) ?
N21 C217 C218 . . 110.7(2) ?
C216 C217 C218 . . 116.1(3) ?
N21 C217 H217 . . 108.0 ?
C216 C217 H217 . . 108.0 ?
C218 C217 H217 . . 108.0 ?
C217 C218 H21C . . 109.5 ?
C217 C218 H21D . . 109.5 ?
H21C C218 H21D . . 109.5 ?
C217 C218 H21E . . 109.5 ?
H21C C218 H21E . . 109.5 ?
H21D C218 H21E . . 109.5 ?
N22 C221 C222 . . 121.4(3) ?
N22 C221 H221 . . 119.3 ?
C222 C221 H221 . . 119.3 ?
C223 C222 C221 . . 120.4(3) ?
C223 C222 Cl22 . . 120.3(3) ?
C221 C222 Cl22 . . 119.2(3) ?
C222 C223 C224 . . 118.1(3) ?
C222 C223 H223 . . 120.9 ?
C224 C223 H223 . . 120.9 ?
C225 C224 C223 . . 119.2(3) ?
C225 C224 H224 . . 120.4 ?
C223 C224 H224 . . 120.4 ?
N22 C225 C224 . . 122.8(3) ?
N22 C225 H225 . . 118.6 ?
C224 C225 H225 . . 118.6 ?
C312 C311 C316 . . 118.7(3) ?
C312 C311 Pd3 . . 127.1(2) ?
C316 C311 Pd3 . . 114.2(2) ?
C313 C312 C311 . . 120.7(3) ?
C313 C312 H312 . . 119.6 ?
C311 C312 H312 . . 119.6 ?
C314 C313 C312 . . 120.2(3) ?
C314 C313 H313 . . 119.9 ?
C312 C313 H313 . . 119.9 ?
C313 C314 C315 . . 119.5(3) ?
C313 C314 H314 . . 120.2 ?
C315 C314 H314 . . 120.2 ?
C316 C315 C314 . . 120.7(3) ?
C316 C315 H315 . . 119.6 ?
C314 C315 H315 . . 119.6 ?
C315 C316 C311 . . 120.1(3) ?
C315 C316 C317 . . 123.6(3) ?
C311 C316 C317 . . 116.3(3) ?
N31 C317 C316 . . 105.6(2) ?
N31 C317 C318 . . 111.1(2) ?
C316 C317 C318 . . 116.1(3) ?
N31 C317 H317 . . 107.9 ?
C316 C317 H317 . . 107.9 ?
C318 C317 H317 . . 107.9 ?
C317 C318 H31C . . 109.5 ?
C317 C318 H31D . . 109.5 ?
H31C C318 H31D . . 109.5 ?
C317 C318 H31E . . 109.5 ?
H31C C318 H31E . . 109.5 ?
H31D C318 H31E . . 109.5 ?
N32 C321 C322 . . 121.1(3) ?
N32 C321 H321 . . 119.4 ?
C322 C321 H321 . . 119.4 ?
C323 C322 C321 . . 121.1(3) ?
C323 C322 Cl32 . . 119.4(3) ?
C321 C322 Cl32 . . 119.4(2) ?
C322 C323 C324 . . 117.9(3) ?
C322 C323 H323 . . 121.0 ?
C324 C323 H323 . . 121.0 ?
C323 C324 C325 . . 118.9(3) ?
C323 C324 H324 . . 120.6 ?
C325 C324 H324 . . 120.6 ?
N32 C325 C324 . . 122.6(3) ?
N32 C325 H325 . . 118.7 ?
C324 C325 H325 . . 118.7 ?
C412 C411 C416 . . 118.7(3) ?
C412 C411 Pd4 . . 126.9(3) ?
C416 C411 Pd4 . . 114.3(2) ?
C411 C412 C413 . . 120.4(3) ?
C411 C412 H412 . . 119.8 ?
C413 C412 H412 . . 119.8 ?
C414 C413 C412 . . 120.7(3) ?
C414 C413 H413 . . 119.7 ?
C412 C413 H413 . . 119.7 ?
C413 C414 C415 . . 119.9(3) ?
C413 C414 H414 . . 120.1 ?
C415 C414 H414 . . 120.1 ?
C416 C415 C414 . . 119.5(3) ?
C416 C415 H415 . . 120.2 ?
C414 C415 H415 . . 120.2 ?
C415 C416 C411 . . 120.7(3) ?
C415 C416 C417 . . 123.3(3) ?
C411 C416 C417 . . 116.0(3) ?
N41 C417 C416 . . 106.0(3) ?
N41 C417 C418 . . 109.5(3) ?
C416 C417 C418 . . 112.0(3) ?
N41 C417 H417 . . 109.8 ?
C416 C417 H417 . . 109.8 ?
C418 C417 H417 . . 109.8 ?
C417 C418 H41C . . 109.5 ?
C417 C418 H41D . . 109.5 ?
H41C C418 H41D . . 109.5 ?
C417 C418 H41E . . 109.5 ?
H41C C418 H41E . . 109.5 ?
H41D C418 H41E . . 109.5 ?
N42 C421 C422 . . 120.9(3) ?
N42 C421 H421 . . 119.5 ?
C422 C421 H421 . . 119.5 ?
C423 C422 C421 . . 120.7(3) ?
C423 C422 Cl42 . . 121.1(3) ?
C421 C422 Cl42 . . 118.2(3) ?
C424 C423 C422 . . 118.5(3) ?
C424 C423 H423 . . 120.8 ?
C422 C423 H423 . . 120.8 ?
C423 C424 C425 . . 118.9(3) ?
C423 C424 H424 . . 120.6 ?
C425 C424 H424 . . 120.6 ?
N42 C425 C424 . . 122.5(3) ?
N42 C425 H425 . . 118.7 ?
C424 C425 H425 . . 118.7 ?
O1 C11 C12 . 4_556 121.9(2) ?
O1 C11 C12 . . 122.0(2) ?
C12 C11 C12 4_556 . 116.1(4) ?
C11 C12 H12A . . 109.5 ?
C11 C12 H12B . . 109.5 ?
H12A C12 H12B . . 109.5 ?
C11 C12 H12C . . 109.5 ?
H12A C12 H12C . . 109.5 ?
H12B C12 H12C . . 109.5 ?
O2 C21 C22 . 4_656 121.9(2) ?
O2 C21 C22 . . 121.9(2) ?
C22 C21 C22 4_656 . 116.3(5) ?
C21 C22 H22A . . 109.5 ?
C21 C22 H22B . . 109.5 ?
H22A C22 H22B . . 109.5 ?
C21 C22 H22C . . 109.5 ?
H22A C22 H22C . . 109.5 ?
H22B C22 H22C . . 109.5 ?

loop_
_geom_bond_atom_site_label_1
_geom_bond_atom_site_label_2
_geom_bond_site_symmetry_2
_geom_bond_distance
_geom_bond_publ_flag
Pd1 C111 . 1.972(3) yes
Pd1 N11 . 2.042(2) yes
Pd1 N12 . 2.054(3) yes
Pd1 Cl11 . 2.4279(8) yes
Pd2 C211 . 1.979(3) yes
Pd2 N21 . 2.048(3) yes
Pd2 N22 . 2.055(3) yes
Pd2 Cl21 . 2.4243(8) yes
Pd3 C311 . 1.983(3) yes
Pd3 N31 . 2.040(2) yes
Pd3 N32 . 2.059(3) yes
Pd3 Cl31 . 2.4220(8) yes
Pd4 C411 . 1.974(3) yes
Pd4 N41 . 2.040(3) yes
Pd4 N42 . 2.048(3) yes
Pd4 Cl41 . 2.4137(8) yes
Cl12 C122 . 1.736(3) yes
Cl22 C222 . 1.732(3) yes
Cl32 C322 . 1.749(3) yes
Cl42 C422 . 1.743(4) yes
N11 C117 . 1.503(4) ?
N11 H11A . 0.9500 ?
N11 H11B . 0.9500 ?
N21 C217 . 1.507(4) ?
N21 H21A . 0.9500 ?
N21 H21B . 0.9500 ?
N31 C317 . 1.511(4) ?
N31 H31A . 0.9500 ?
N31 H31B . 0.9500 ?
N41 C417 . 1.500(4) ?
N41 H41A . 0.9500 ?
N41 H41B . 0.9500 ?
N12 C121 . 1.344(4) ?
N12 C125 . 1.355(4) ?
N22 C221 . 1.337(4) ?
N22 C225 . 1.356(4) ?
N32 C321 . 1.336(4) ?
N32 C325 . 1.351(4) ?
N42 C425 . 1.347(4) ?
N42 C421 . 1.352(4) ?
C111 C112 . 1.397(4) ?
C111 C116 . 1.407(4) ?
C112 C113 . 1.391(5) ?
C112 H112 . 0.9800 ?
C113 C114 . 1.386(5) ?
C113 H113 . 0.9800 ?
C114 C115 . 1.396(5) ?
C114 H114 . 0.9800 ?
C115 C116 . 1.403(4) ?
C115 H115 . 0.9800 ?
C116 C117 . 1.518(4) ?
C117 C118 . 1.521(5) ?
C117 H117 . 0.9800 ?
C118 H11C . 0.9801 ?
C118 H11D . 0.9801 ?
C118 H11E . 0.9801 ?
C121 C122 . 1.389(4) ?
C121 H121 . 0.9800 ?
C122 C123 . 1.382(5) ?
C123 C124 . 1.398(5) ?
C123 H123 . 0.9800 ?
C124 C125 . 1.383(5) ?
C124 H124 . 0.9800 ?
C125 H125 . 0.9800 ?
C211 C212 . 1.398(4) ?
C211 C216 . 1.400(4) ?
C212 C213 . 1.397(5) ?
C212 H212 . 0.9800 ?
C213 C214 . 1.390(5) ?
C213 H213 . 0.9800 ?
C214 C215 . 1.392(5) ?
C214 H214 . 0.9800 ?
C215 C216 . 1.389(4) ?
C215 H215 . 0.9800 ?
C216 C217 . 1.513(4) ?
C217 C218 . 1.531(4) ?
C217 H217 . 0.9800 ?
C218 H21C . 0.9801 ?
C218 H21D . 0.9801 ?
C218 H21E . 0.9801 ?
C221 C222 . 1.398(5) ?
C221 H221 . 0.9800 ?
C222 C223 . 1.371(5) ?
C223 C224 . 1.386(5) ?
C223 H223 . 0.9800 ?
C224 C225 . 1.379(4) ?
C224 H224 . 0.9800 ?
C225 H225 . 0.9800 ?
C311 C312 . 1.396(4) ?
C311 C316 . 1.404(4) ?
C312 C313 . 1.395(5) ?
C312 H312 . 0.9800 ?
C313 C314 . 1.383(5) ?
C313 H313 . 0.9800 ?
C314 C315 . 1.391(4) ?
C314 H314 . 0.9800 ?
C315 C316 . 1.390(4) ?
C315 H315 . 0.9800 ?
C316 C317 . 1.511(4) ?
C317 C318 . 1.530(4) ?
C317 H317 . 0.9800 ?
C318 H31C . 0.9801 ?
C318 H31D . 0.9801 ?
C318 H31E . 0.9801 ?
C321 C322 . 1.387(4) ?
C321 H321 . 0.9800 ?
C322 C323 . 1.371(4) ?
C323 C324 . 1.381(5) ?
C323 H323 . 0.9800 ?
C324 C325 . 1.390(5) ?
C324 H324 . 0.9800 ?
C325 H325 . 0.9800 ?
C411 C412 . 1.386(4) ?
C411 C416 . 1.410(4) ?
C412 C413 . 1.399(5) ?
C412 H412 . 0.9800 ?
C413 C414 . 1.377(5) ?
C413 H413 . 0.9800 ?
C414 C415 . 1.399(5) ?
C414 H414 . 0.9800 ?
C415 C416 . 1.394(4) ?
C415 H415 . 0.9800 ?
C416 C417 . 1.518(4) ?
C417 C418 . 1.520(5) ?
C417 H417 . 0.9800 ?
C418 H41C . 0.9801 ?
C418 H41D . 0.9801 ?
C418 H41E . 0.9801 ?
C421 C422 . 1.383(5) ?
C421 H421 . 0.9800 ?
C422 C423 . 1.377(5) ?
C423 C424 . 1.376(5) ?
C423 H423 . 0.9800 ?
C424 C425 . 1.392(4) ?
C424 H424 . 0.9800 ?
C425 H425 . 0.9800 ?
O1 C11 . 1.203(5) ?
O2 C21 . 1.220(6) ?
C11 C12 4_556 1.497(4) ?
C11 C12 . 1.497(4) ?
C12 H12A . 0.9801 ?
C12 H12B . 0.9801 ?
C12 H12C . 0.9801 ?
C21 C22 4_656 1.488(5) ?
C21 C22 . 1.488(5) ?
C22 H22A . 0.9801 ?
C22 H22B . 0.9801 ?
C22 H22C . 0.9801 ?

loop_
_geom_hbond_atom_site_label_D
_geom_hbond_atom_site_label_H
_geom_hbond_atom_site_label_A
_geom_hbond_site_symmetry_A
_geom_hbond_distance_DH
_geom_hbond_distance_HA
_geom_hbond_distance_DA
_geom_hbond_angle_DHA
_geom_hbond_publ_flag
N11 H11A Cl41 . 0.95 2.3268 3.251(3) 164.11 yes
N11 H11B Cl11 2_567 0.95 2.4541 3.363(3) 160.32 yes
N21 H21A Cl21 4_556 0.95 2.5877 3.422(3) 146.68 yes
N21 H21B Cl31 8_546 0.95 2.4277 3.366(3) 169.63 yes
N31 H31A Cl31 4_656 0.95 2.4654 3.326(2) 150.62 yes
N31 H31B Cl21 8_556 0.95 2.4956 3.434(3) 170.12 yes
N41 H41A Cl11 . 0.95 2.4290 3.371(3) 171.37 yes
N41 H41B Cl41 2_567 0.95 2.3594 3.283(3) 164.04 yes
